data_7110932
loop_
_publ_author_name
'Shivanyuk, Alexander'
'Rissanen, Kari'
'Kolehmainen, Erkki'

_publ_section_title
;
 Encapsulation of Et3N+--H&#x00B7;&#x00B7;&#x00B7;OH2 in a hydrogen-bonded
 resorcarene capsule
;
_journal_issue 13
_journal_name_full 'Chemical Communications'
_journal_page_first 1107
_journal_paper_doi 10.1039/b002144j
_journal_year 2000
_chemical_formula_moiety 'C78 H80 Br N O31.63'
_chemical_formula_sum 'C78 H80 Br N O31.63'
_chemical_formula_weight 1617.34
_chemical_name_common resorcarene
_chemical_name_systematic
;
 4,6,10,12,16,18,22,24-Octahydroxy-2,8,14,20-(tetraethyl)calix[4]arene
;
_space_group_IT_number 88
_symmetry_cell_setting tetragonal
_symmetry_space_group_name_Hall '-I 4ad'
_symmetry_space_group_name_H-M 'I 41/a :2'
_atom_sites_solution_hydrogens geom
_atom_sites_solution_primary direct
_atom_sites_solution_secondary difmap
_audit_creation_method SHELXL-97
_cell_angle_alpha 90.00
_cell_angle_beta 90.00
_cell_angle_gamma 90.00
_cell_formula_units_Z 8
_cell_length_a 20.2620(5)
_cell_length_b 20.2620(5)
_cell_length_c 43.1040(7)
_cell_measurement_temperature 173(2)
_cell_measurement_theta_max 24.72
_cell_measurement_theta_min 3.00
_cell_volume 17696.3(7)
_computing_structure_refinement 'SHELXL-97 (Sheldrick, 1997)'
_diffrn_ambient_temperature 173(2)
_diffrn_measured_fraction_theta_full 0.998
_diffrn_measured_fraction_theta_max 0.998
_diffrn_measurement_device_type 'Kappa CCD'
_diffrn_radiation_monochromator graphite
_diffrn_radiation_source 'fine-focus sealed tube'
_diffrn_radiation_type MoK\a
_diffrn_radiation_wavelength 0.71073
_diffrn_reflns_av_R_equivalents 0.0525
_diffrn_reflns_av_sigmaI/netI 0.0237
_diffrn_reflns_limit_h_max 23
_diffrn_reflns_limit_h_min -23
_diffrn_reflns_limit_k_max 23
_diffrn_reflns_limit_k_min -23
_diffrn_reflns_limit_l_max 50
_diffrn_reflns_limit_l_min -50
_diffrn_reflns_number 58029
_diffrn_reflns_theta_full 24.72
_diffrn_reflns_theta_max 24.72
_diffrn_reflns_theta_min 3.00
_exptl_absorpt_coefficient_mu 0.542
_exptl_absorpt_correction_type none
_exptl_crystal_colour colorless
_exptl_crystal_density_diffrn 1.214
_exptl_crystal_density_method 'not measured'
_exptl_crystal_description bloc
_exptl_crystal_F_000 6744
_exptl_crystal_size_max 0.4
_exptl_crystal_size_mid 0.3
_exptl_crystal_size_min 0.25
_refine_diff_density_max 0.702
_refine_diff_density_min -0.296
_refine_diff_density_rms 0.072
_refine_ls_extinction_method none
_refine_ls_goodness_of_fit_ref 1.106
_refine_ls_hydrogen_treatment mixed
_refine_ls_matrix_type full
_refine_ls_number_parameters 590
_refine_ls_number_reflns 7537
_refine_ls_number_restraints 0
_refine_ls_restrained_S_all 1.106
_refine_ls_R_factor_all 0.0809
_refine_ls_R_factor_gt 0.0539
_refine_ls_shift/su_max 0.002
_refine_ls_shift/su_mean 0.001
_refine_ls_structure_factor_coef Fsqd
_refine_ls_weighting_details 'calc w=1/[\s^2^(Fo^2^)+(0.0922P)^2^+28.1045P] where P=(Fo^2^+2Fc^2^)/3'
_refine_ls_weighting_scheme calc
_refine_ls_wR_factor_gt 0.1598
_refine_ls_wR_factor_ref 0.1800
_reflns_number_gt 5042
_reflns_number_total 7537
_reflns_threshold_expression >2sigma(I)
_cod_data_source_file b002144jsup1.cif
_cod_data_source_block als5a
_cod_original_sg_symbol_H-M I41/a
_cod_database_code 7110932

loop_
_symmetry_equiv_pos_as_xyz
'x, y, z'
'-x, -y+1/2, z'
'-y+3/4, x+1/4, z+1/4'
'y+1/4, -x+1/4, z+1/4'
'x+1/2, y+1/2, z+1/2'
'-x+1/2, -y+1, z+1/2'
'-y+5/4, x+3/4, z+3/4'
'y+3/4, -x+3/4, z+3/4'
'-x, -y, -z'
'x, y-1/2, -z'
'y-3/4, -x-1/4, -z-1/4'
'-y-1/4, x-1/4, -z-1/4'
'-x+1/2, -y+1/2, -z+1/2'
'x+1/2, y, -z+1/2'
'y-1/4, -x+1/4, -z+1/4'
'-y+1/4, x+1/4, -z+1/4'

loop_
_atom_site_label
_atom_site_type_symbol
_atom_site_fract_x
_atom_site_fract_y
_atom_site_fract_z
_atom_site_U_iso_or_equiv
_atom_site_adp_type
_atom_site_occupancy
_atom_site_symmetry_multiplicity
_atom_site_calc_flag
_atom_site_refinement_flags
Br1 Br 0.5000 0.2500 -0.059248(10) 0.03074(17) Uani 1 2 d S
O13 O 0.5000 0.2500 0.3080(6) 0.126(9) Uiso 0.30 2 d SP
O14 O 0.4654(19) 0.2283(18) 0.3240(9) 0.138(12) Uiso 0.16 1 d P
O1A O 0.32627(12) 0.41771(12) 0.06976(6) 0.0266(6) Uani 1 1 d .
H1A H 0.3276 0.4366 0.0865 0.040 Uiso 1 1 d R
O1B O 0.32619(12) 0.41755(12) 0.17996(6) 0.0284(6) Uani 1 1 d .
H1B H 0.3274 0.4340 0.1626 0.043 Uiso 1 1 d R
O2A O 0.55116(12) 0.48734(12) 0.07070(6) 0.0298(6) Uani 1 1 d .
H2A H 0.5868 0.4687 0.0686 0.045 Uiso 1 1 d R
O2B O 0.55091(12) 0.48816(12) 0.17910(7) 0.0338(7) Uani 1 1 d .
H2B H 0.5869 0.4706 0.1818 0.051 Uiso 1 1 d R
O3A O 0.66887(12) 0.42318(12) 0.07083(6) 0.0287(6) Uani 1 1 d .
H3A H 0.6872 0.4209 0.0878 0.043 Uiso 1 1 d R
O3B O 0.66980(12) 0.42353(12) 0.17881(6) 0.0294(6) Uani 1 1 d .
H3B H 0.6921 0.4218 0.1630 0.044 Uiso 1 1 d R
O4A O 0.73716(12) 0.19975(12) 0.07162(6) 0.0311(7) Uani 1 1 d .
H4A H 0.7195 0.1636 0.0696 0.047 Uiso 1 1 d R
O4B O 0.73763(12) 0.19990(12) 0.17782(6) 0.0312(6) Uani 1 1 d .
H4B H 0.7185 0.1643 0.1789 0.047 Uiso 1 1 d R
O5 O 0.31240(10) 0.47869(10) 0.12507(7) 0.0281(5) Uani 1 1 d .
O6 O 0.73958(11) 0.43282(11) 0.12465(7) 0.0354(5) Uani 1 1 d .
O7A O 0.4565(3) 0.3889(3) -0.09478(14) 0.0391(14) Uani 0.50 1 d P
O7B O 0.4979(3) 0.3978(3) -0.09394(13) 0.0358(13) Uani 0.50 1 d P
O8A O 0.6376(3) 0.2931(3) -0.09488(14) 0.0395(14) Uani 0.50 1 d P
O8B O 0.6468(3) 0.2519(3) -0.09441(14) 0.0382(13) Uani 0.50 1 d P
O9 O 0.38083(15) 0.58763(13) 0.12484(9) 0.0584(7) Uani 1 1 d .
O10 O 0.84922(19) 0.3570(2) 0.12486(12) 0.0667(10) Uani 0.80 1 d P
O10A O 0.9739(14) 0.3870(9) 0.1587(5) 0.105(9) Uani 0.20 1 d P
O11 O 0.81417(19) 0.21732(17) 0.12468(10) 0.0613(9) Uani 0.80 1 d P
O11A O 0.8631(9) 0.2220(16) 0.1588(5) 0.125(11) Uani 0.20 1 d P
O12A O 0.5000 0.2500 0.06779(10) 0.0396(11) Uani 0.70 2 d SP
O12B O 0.5000 0.2500 0.1815(2) 0.034(2) Uani 0.30 2 d SP
C1A C 0.34341(16) 0.33469(16) 0.01775(8) 0.0201(8) Uani 1 1 d .
H1A H 0.3025 0.3569 0.0239 0.024 Uiso 1 1 d R
C1B C 0.34321(17) 0.33480(17) 0.23173(8) 0.0210(8) Uani 1 1 d .
H1B H 0.3023 0.3572 0.2257 0.025 Uiso 1 1 d R
C2A C 0.39988(17) 0.37529(16) 0.03153(8) 0.0175(8) Uani 1 1 d .
C2B C 0.39939(17) 0.37475(16) 0.21783(9) 0.0204(8) Uani 1 1 d .
C3A C 0.38883(18) 0.41530(17) 0.05727(8) 0.0212(8) Uani 1 1 d .
C3B C 0.38884(16) 0.41545(17) 0.19227(9) 0.0206(8) Uani 1 1 d .
C4A C 0.43994(18) 0.45216(16) 0.07030(9) 0.0219(8) Uani 1 1 d .
H4A H 0.4320 0.4790 0.0874 0.026 Uiso 1 1 d R
C4B C 0.43941(17) 0.45238(17) 0.17956(9) 0.0220(8) Uani 1 1 d .
H4B H 0.4313 0.4785 0.1622 0.026 Uiso 1 1 d R
C5A C 0.50250(16) 0.44945(16) 0.05741(8) 0.0185(8) Uani 1 1 d .
C5B C 0.50171(18) 0.44965(17) 0.19218(9) 0.0233(8) Uani 1 1 d .
C6A C 0.51578(17) 0.40982(16) 0.03161(8) 0.0180(8) Uani 1 1 d .
C6B C 0.51577(17) 0.40953(16) 0.21764(8) 0.0206(8) Uani 1 1 d .
C7A C 0.46326(16) 0.37285(16) 0.01957(8) 0.0164(7) Uani 1 1 d .
H7A H 0.4714 0.3457 0.0026 0.020 Uiso 1 1 d R
C7B C 0.46418(18) 0.37297(16) 0.22959(9) 0.0222(8) Uani 1 1 d .
H7B H 0.4729 0.3447 0.2461 0.027 Uiso 1 1 d R
C8A C 0.58540(16) 0.40721(16) 0.01772(8) 0.0184(8) Uani 1 1 d .
H8A H 0.6075 0.4481 0.0241 0.022 Uiso 1 1 d R
C8B C 0.58505(17) 0.40716(17) 0.23171(9) 0.0234(8) Uani 1 1 d .
H8B H 0.6071 0.4482 0.2256 0.028 Uiso 1 1 d R
C9A C 0.62487(16) 0.35098(17) 0.03171(8) 0.0186(8) Uani 1 1 d .
C9B C 0.62570(16) 0.35069(17) 0.21762(8) 0.0196(8) Uani 1 1 d .
C10B C 0.66596(17) 0.36155(18) 0.19191(9) 0.0226(9) Uani 1 1 d .
C10A C 0.66509(17) 0.36092(16) 0.05772(9) 0.0193(8) Uani 1 1 d .
C11B C 0.70284(17) 0.31020(18) 0.17896(9) 0.0237(9) Uani 1 1 d .
H11B H 0.7301 0.3181 0.1620 0.028 Uiso 1 1 d R
C11A C 0.70116(17) 0.31049(17) 0.07046(9) 0.0215(8) Uani 1 1 d .
H11A H 0.7268 0.3184 0.0880 0.026 Uiso 1 1 d R
C12B C 0.69951(17) 0.24771(16) 0.19167(8) 0.0201(8) Uani 1 1 d .
C12A C 0.69830(17) 0.24805(18) 0.05782(8) 0.0224(8) Uani 1 1 d .
C13B C 0.65981(17) 0.23440(17) 0.21740(8) 0.0205(8) Uani 1 1 d .
C13A C 0.65939(16) 0.23445(16) 0.03197(8) 0.0177(8) Uani 1 1 d .
C14B C 0.62311(16) 0.28713(16) 0.22939(9) 0.0185(8) Uani 1 1 d .
H14B H 0.5959 0.2789 0.2463 0.022 Uiso 1 1 d R
C14A C 0.62375(16) 0.28685(17) 0.01979(9) 0.0202(8) Uani 1 1 d .
H14A H 0.5967 0.2786 0.0028 0.024 Uiso 1 1 d R
C15B C 0.3434(2) 0.33297(19) 0.26736(9) 0.0306(9) Uani 1 1 d .
H15A H 0.3083 0.3042 0.2744 0.037 Uiso 1 1 d R
H15B H 0.3850 0.3143 0.2743 0.037 Uiso 1 1 d R
C15A C 0.34373(17) 0.33353(17) -0.01811(8) 0.0213(8) Uani 1 1 d .
H15C H 0.3851 0.3151 -0.0254 0.026 Uiso 1 1 d R
H15D H 0.3083 0.3053 -0.0254 0.026 Uiso 1 1 d R
C16B C 0.3350(2) 0.40147(19) 0.28165(10) 0.0387(11) Uani 1 1 d .
H16A H 0.3720 0.4289 0.2764 0.058 Uiso 1 1 d R
H16B H 0.3323 0.3969 0.3038 0.058 Uiso 1 1 d R
H16C H 0.2952 0.4213 0.2740 0.058 Uiso 1 1 d R
C16A C 0.3345(2) 0.4014(2) -0.03179(10) 0.0359(10) Uani 1 1 d .
H16D H 0.2933 0.4195 -0.0249 0.054 Uiso 1 1 d R
H16E H 0.3347 0.3988 -0.0540 0.054 Uiso 1 1 d R
H16F H 0.3700 0.4291 -0.0250 0.054 Uiso 1 1 d R
C17B C 0.58415(19) 0.40603(19) 0.26739(8) 0.0275(9) Uani 1 1 d .
H17A H 0.5560 0.4414 0.2748 0.033 Uiso 1 1 d R
H17B H 0.5656 0.3646 0.2745 0.033 Uiso 1 1 d R
C17A C 0.58458(18) 0.40745(18) -0.01801(8) 0.0254(9) Uani 1 1 d .
H17C H 0.5663 0.3660 -0.0253 0.030 Uiso 1 1 d R
H17D H 0.5560 0.4427 -0.0252 0.030 Uiso 1 1 d R
C18B C 0.6520(2) 0.4148(2) 0.28128(11) 0.0452(12) Uani 1 1 d .
H18A H 0.6796 0.3790 0.2747 0.068 Uiso 1 1 d R
H18B H 0.6492 0.4150 0.3035 0.068 Uiso 1 1 d R
H18C H 0.6706 0.4558 0.2743 0.068 Uiso 1 1 d R
C18A C 0.65340(18) 0.4162(2) -0.03172(9) 0.0327(10) Uani 1 1 d .
H18D H 0.6722 0.4567 -0.0242 0.049 Uiso 1 1 d R
H18E H 0.6499 0.4179 -0.0539 0.049 Uiso 1 1 d R
H18F H 0.6811 0.3799 -0.0258 0.049 Uiso 1 1 d R
N1A N 0.5000 0.2500 0.13126(14) 0.0229(11) Uani 0.70 2 d SP
C20 C 0.3930(2) 0.3065(3) 0.12570(16) 0.0457(12) Uani 0.75 1 d P
C21 C 0.4439(3) 0.1420(2) 0.12422(16) 0.0447(12) Uani 0.75 1 d P
C22 C 0.4744(11) 0.1947(9) 0.1482(4) 0.053(5) Uani 0.25 1 d P
C23 C 0.4265(8) 0.2307(10) 0.1372(4) 0.055(5) Uani 0.30 1 d P
C24 C 0.4754(9) 0.3208(7) 0.1379(3) 0.041(4) Uani 0.30 1 d P
C26 C 0.4441(14) 0.2764(15) 0.1485(6) 0.068(8) Uani 0.20 1 d P
C25 C 0.4292(13) 0.2218(13) 0.1114(6) 0.031(6) Uiso 0.15 1 d P
C27 C 0.4860(19) 0.3241(19) 0.1124(9) 0.061(10) Uiso 0.15 1 d P
C28 C 0.4452(14) 0.2759(14) 0.1014(7) 0.043(7) Uiso 0.15 1 d P
N1B N 0.5000 0.2500 0.1166(3) 0.013(3) Uiso 0.30 2 d SP

loop_
_atom_site_aniso_label
_atom_site_aniso_U_11
_atom_site_aniso_U_22
_atom_site_aniso_U_33
_atom_site_aniso_U_23
_atom_site_aniso_U_13
_atom_site_aniso_U_12
Br1 0.0292(3) 0.0282(3) 0.0349(3) 0.000 0.000 0.0000(2)
O1A 0.0232(14) 0.0271(14) 0.0295(15) -0.0112(11) 0.0100(12) -0.0039(11)
O1B 0.0204(14) 0.0276(15) 0.0373(16) 0.0067(12) -0.0060(12) 0.0004(11)
O2A 0.0208(14) 0.0216(14) 0.0470(17) -0.0109(13) -0.0048(12) -0.0036(11)
O2B 0.0214(15) 0.0278(15) 0.0521(18) 0.0147(14) 0.0039(13) -0.0020(12)
O3A 0.0314(15) 0.0197(14) 0.0350(16) -0.0080(12) -0.0065(12) -0.0008(11)
O3B 0.0290(15) 0.0244(15) 0.0348(16) 0.0120(12) 0.0084(12) 0.0015(11)
O4A 0.0322(16) 0.0204(14) 0.0407(16) 0.0038(12) -0.0149(13) 0.0022(12)
O4B 0.0266(15) 0.0220(14) 0.0450(17) -0.0038(12) 0.0094(13) 0.0044(11)
O5 0.0256(11) 0.0286(11) 0.0302(11) -0.0034(12) 0.0016(13) 0.0060(8)
O6 0.0444(13) 0.0264(11) 0.0352(12) 0.0000(14) 0.0023(14) -0.0089(10)
O7A 0.043(3) 0.039(3) 0.035(3) 0.000(2) -0.008(3) 0.004(3)
O7B 0.048(4) 0.027(3) 0.032(3) -0.001(2) -0.002(3) -0.004(3)
O8A 0.038(3) 0.045(3) 0.036(3) 0.002(3) -0.003(2) -0.009(3)
O8B 0.034(3) 0.044(3) 0.036(3) -0.001(3) -0.002(2) 0.003(3)
O9 0.0615(18) 0.0404(15) 0.0732(19) -0.0008(17) -0.0010(19) -0.0151(13)
O10 0.061(2) 0.064(2) 0.074(3) -0.001(3) -0.002(3) 0.0016(19)
O10A 0.21(3) 0.039(10) 0.072(13) -0.045(10) -0.032(15) 0.055(13)
O11 0.070(2) 0.052(2) 0.062(2) 0.000(2) 0.000(2) 0.0014(18)
O11A 0.043(11) 0.24(3) 0.088(16) -0.029(18) 0.047(11) -0.059(15)
O12A 0.050(4) 0.041(4) 0.028(2) 0.000 0.000 0.006(3)
O12B 0.038(8) 0.039(8) 0.024(5) 0.000 0.000 -0.007(7)
C1A 0.0151(17) 0.0151(18) 0.030(2) -0.0014(17) -0.0025(15) 0.0016(14)
C1B 0.0233(19) 0.0165(18) 0.0233(19) -0.0004(16) -0.0005(15) 0.0002(15)
C2A 0.0197(18) 0.0157(18) 0.0170(18) 0.0039(14) -0.0025(15) 0.0014(14)
C2B 0.0204(19) 0.0123(18) 0.028(2) -0.0006(15) 0.0022(16) 0.0008(15)
C3A 0.028(2) 0.0150(18) 0.021(2) 0.0007(15) 0.0075(17) 0.0051(15)
C3B 0.0131(17) 0.0167(18) 0.032(2) -0.0041(16) 0.0014(16) -0.0004(14)
C4A 0.027(2) 0.0165(18) 0.022(2) -0.0059(15) -0.0030(16) 0.0026(15)
C4B 0.0225(19) 0.0188(19) 0.025(2) 0.0040(16) -0.0042(16) 0.0025(15)
C5A 0.0161(18) 0.0139(17) 0.0256(19) -0.0003(15) -0.0032(16) -0.0006(14)
C5B 0.025(2) 0.0172(19) 0.028(2) 0.0009(16) 0.0025(17) -0.0024(16)
C6A 0.0188(19) 0.0139(17) 0.0212(18) 0.0033(15) 0.0017(15) -0.0010(15)
C6B 0.0193(19) 0.0150(18) 0.027(2) -0.0020(16) -0.0005(16) 0.0038(15)
C7A 0.0153(17) 0.0162(17) 0.0178(18) 0.0008(14) -0.0002(15) 0.0020(14)
C7B 0.030(2) 0.0140(18) 0.023(2) 0.0025(15) 0.0002(17) 0.0032(15)
C8A 0.0160(18) 0.0178(18) 0.0213(18) -0.0032(15) 0.0003(16) -0.0003(14)
C8B 0.0192(19) 0.0155(18) 0.036(2) -0.0047(16) -0.0034(18) -0.0012(15)
C9A 0.0117(17) 0.0186(18) 0.0256(19) 0.0008(16) 0.0009(15) -0.0011(14)
C9B 0.0185(19) 0.0192(19) 0.0212(19) -0.0033(15) -0.0053(15) 0.0002(15)
C10B 0.0184(19) 0.025(2) 0.024(2) 0.0068(17) -0.0026(16) -0.0034(16)
C10A 0.0200(18) 0.0107(17) 0.027(2) 0.0009(15) 0.0032(16) 0.0003(14)
C11B 0.0193(19) 0.027(2) 0.025(2) -0.0022(17) 0.0031(16) -0.0019(16)
C11A 0.0212(19) 0.0226(19) 0.021(2) -0.0037(16) -0.0048(16) -0.0023(15)
C12B 0.0174(18) 0.0144(18) 0.028(2) -0.0033(16) -0.0034(16) -0.0008(15)
C12A 0.0189(19) 0.024(2) 0.024(2) 0.0042(17) -0.0013(16) 0.0020(16)
C13B 0.0198(19) 0.0177(19) 0.0241(19) 0.0016(16) -0.0050(16) -0.0017(15)
C13A 0.0142(17) 0.0160(18) 0.0229(19) 0.0025(15) 0.0010(15) -0.0040(14)
C14B 0.0199(18) 0.0139(17) 0.0218(19) 0.0007(15) -0.0012(15) -0.0018(14)
C14A 0.0145(18) 0.025(2) 0.0207(19) -0.0009(16) -0.0006(15) -0.0033(15)
C15B 0.032(2) 0.028(2) 0.031(2) -0.0027(19) 0.0047(18) -0.0032(17)
C15A 0.0221(19) 0.0213(19) 0.0204(18) 0.0009(16) -0.0084(15) -0.0041(15)
C16B 0.049(3) 0.029(2) 0.038(2) -0.015(2) 0.012(2) -0.003(2)
C16A 0.039(2) 0.035(2) 0.033(2) 0.0062(19) -0.007(2) -0.0023(19)
C17B 0.030(2) 0.028(2) 0.025(2) -0.0130(17) -0.0049(18) 0.0077(17)
C17A 0.025(2) 0.023(2) 0.028(2) 0.0017(16) 0.0013(18) 0.0017(16)
C18B 0.043(3) 0.050(3) 0.043(3) -0.013(2) -0.013(2) 0.007(2)
C18A 0.026(2) 0.043(2) 0.029(2) 0.0064(19) 0.0101(18) -0.0019(18)
N1A 0.024(3) 0.022(3) 0.023(3) 0.000 0.000 -0.002(2)
C20 0.037(3) 0.062(3) 0.038(2) 0.000(4) -0.005(3) 0.025(2)
C21 0.063(3) 0.034(3) 0.036(2) 0.002(3) 0.004(4) -0.027(2)
C22 0.074(13) 0.040(10) 0.046(10) 0.015(8) -0.012(10) -0.022(9)
C23 0.040(8) 0.083(13) 0.041(8) -0.017(8) 0.005(6) -0.033(8)
C24 0.078(11) 0.022(6) 0.023(6) 0.000(5) -0.004(6) 0.030(7)
C26 0.076(18) 0.08(2) 0.045(13) 0.029(14) 0.022(13) 0.032(16)

loop_
_atom_type_symbol
_atom_type_description
_atom_type_scat_dispersion_real
_atom_type_scat_dispersion_imag
_atom_type_scat_source
Br Br -0.2901 2.4595 'International Tables Vol C Tables 4.2.6.8 and 6.1.1.4'
O O 0.0106 0.0060 'International Tables Vol C Tables 4.2.6.8 and 6.1.1.4'
N N 0.0061 0.0033 'International Tables Vol C Tables 4.2.6.8 and 6.1.1.4'
C C 0.0033 0.0016 'International Tables Vol C Tables 4.2.6.8 and 6.1.1.4'
H H 0.0000 0.0000 'International Tables Vol C Tables 4.2.6.8 and 6.1.1.4'

loop_
_geom_angle_atom_site_label_1
_geom_angle_atom_site_label_2
_geom_angle_atom_site_label_3
_geom_angle
_geom_angle_site_symmetry_1
_geom_angle_site_symmetry_3
C15A Br1 C17A 78.84(8) . .
C15A Br1 N1A 63.71(5) . .
C17A Br1 N1A 63.86(5) . .
O14 O13 O14 100(5) 2_655 .
O13 O14 O14 40(2) . 2_655
C3A O1A H1A 109.4 . .
C3B O1B H1B 109.6 . .
C5A O2A H2A 109.1 . .
C5B O2B H2B 109.7 . .
C10A O3A H3A 109.7 . .
C10B O3B H3B 109.5 . .
C12A O4A H4A 109.6 . .
C12B O4B H4B 109.1 . .
O10A O11 O11A 111.2(6) 16_645 .
C28 O12A C28 80.6(17) 2_655 .
C28 O12A C7A 144.5(9) 2_655 .
C28 O12A C7A 98.0(9) . .
C28 O12A C14A 95.5(9) 2_655 .
C28 O12A C14A 148.3(9) . .
C7A O12A C14A 67.25(11) . .
C22 O12B C22 81.5(11) . 2_655
C22 O12B C26 55.6(11) . .
C22 O12B C26 55.1(11) 2_655 .
C22 O12B C26 55.1(11) . 2_655
C22 O12B C26 55.6(11) 2_655 2_655
C26 O12B C26 82.7(15) . 2_655
C2A C1A C13A 111.4(3) . 2_655
C2A C1A C15A 113.2(3) . .
C13A C1A C15A 112.8(3) 2_655 .
C2A C1A H1A 106.3 . .
C13A C1A H1A 106.3 2_655 .
C15A C1A H1A 106.3 . .
C2B C1B C13B 111.0(3) . 2_655
C2B C1B C15B 113.9(3) . .
C13B C1B C15B 112.4(3) 2_655 .
C2B C1B H1B 106.4 . .
C13B C1B H1B 106.4 2_655 .
C15B C1B H1B 106.3 . .
C7A C2A C3A 117.8(3) . .
C7A C2A C1A 122.0(3) . .
C3A C2A C1A 120.2(3) . .
C3B C2B C7B 116.3(3) . .
C3B C2B C1B 120.8(3) . .
C7B C2B C1B 122.9(3) . .
O1A C3A C2A 118.7(3) . .
O1A C3A C4A 120.4(3) . .
C2A C3A C4A 120.9(3) . .
O1B C3B C4B 120.9(3) . .
O1B C3B C2B 117.7(3) . .
C4B C3B C2B 121.4(3) . .
C5A C4A C3A 119.8(3) . .
C5A C4A H4A 119.9 . .
C3A C4A H4A 120.3 . .
C5B C4B C3B 120.1(3) . .
C5B C4B H4B 120.2 . .
C3B C4B H4B 119.7 . .
O2A C5A C4A 117.8(3) . .
O2A C5A C6A 120.9(3) . .
C4A C5A C6A 121.2(3) . .
C4B C5B O2B 118.5(3) . .
C4B C5B C6B 121.5(3) . .
O2B C5B C6B 120.1(3) . .
C5A C6A C7A 117.1(3) . .
C5A C6A C8A 120.5(3) . .
C7A C6A C8A 122.4(3) . .
C7B C6B C5B 116.8(3) . .
C7B C6B C8B 122.0(3) . .
C5B C6B C8B 121.2(3) . .
C2A C7A C6A 123.2(3) . .
C2A C7A O12A 90.1(2) . .
C6A C7A O12A 89.9(2) . .
C2A C7A H7A 118.5 . .
C6A C7A H7A 118.3 . .
O12A C7A H7A 90.5 . .
C6B C7B C2B 123.9(3) . .
C6B C7B H7B 118.1 . .
C2B C7B H7B 117.9 . .
C9A C8A C6A 110.8(3) . .
C9A C8A C17A 113.9(3) . .
C6A C8A C17A 112.4(3) . .
C9A C8A H8A 106.4 . .
C6A C8A H8A 106.4 . .
C17A C8A H8A 106.3 . .
C6B C8B C9B 111.0(3) . .
C6B C8B C17B 112.7(3) . .
C9B C8B C17B 113.0(3) . .
C6B C8B H8B 106.5 . .
C9B C8B H8B 106.4 . .
C17B C8B H8B 106.7 . .
C14A C9A C10A 115.9(3) . .
C14A C9A C8A 122.9(3) . .
C10A C9A C8A 121.1(3) . .
C14B C9B C10B 117.4(3) . .
C14B C9B C8B 121.9(3) . .
C10B C9B C8B 120.7(3) . .
O3B C10B C9B 120.2(3) . .
O3B C10B C11B 119.0(3) . .
C9B C10B C11B 120.9(3) . .
C11A C10A O3A 119.1(3) . .
C11A C10A C9A 121.6(3) . .
O3A C10A C9A 119.3(3) . .
C12B C11B C10B 119.9(4) . .
C12B C11B H11B 119.8 . .
C10B C11B H11B 120.3 . .
C10A C11A C12A 120.2(3) . .
C10A C11A H11A 119.7 . .
C12A C11A H11A 120.1 . .
O4B C12B C11B 116.5(3) . .
O4B C12B C13B 122.2(3) . .
C11B C12B C13B 121.4(3) . .
C11A C12A O4A 117.0(3) . .
C11A C12A C13A 121.4(3) . .
O4A C12A C13A 121.6(3) . .
C12B C13B C14B 116.8(3) . .
C12B C13B C1B 121.3(3) . 2_655
C14B C13B C1B 121.9(3) . 2_655
C14A C13A C12A 116.5(3) . .
C14A C13A C1A 122.0(3) . 2_655
C12A C13A C1A 121.5(3) . 2_655
C9B C14B C13B 123.6(3) . .
C9B C14B H14B 118.5 . .
C13B C14B H14B 117.9 . .
C13A C14A C9A 124.3(3) . .
C13A C14A O12A 89.2(2) . .
C9A C14A O12A 89.6(2) . .
C13A C14A H14A 117.9 . .
C9A C14A H14A 117.8 . .
O12A C14A H14A 90.3 . .
C16B C15B C1B 112.4(3) . .
C16B C15B H15A 109.6 . .
C1B C15B H15A 109.1 . .
C16B C15B H15B 109.0 . .
C1B C15B H15B 108.8 . .
H15A C15B H15B 107.7 . .
C16A C15A C1A 112.1(3) . .
C16A C15A Br1 108.1(2) . .
C1A C15A Br1 116.9(2) . .
C16A C15A H15C 109.4 . .
C1A C15A H15C 109.4 . .
Br1 C15A H15C 8.3 . .
C16A C15A H15D 108.6 . .
C1A C15A H15D 109.2 . .
Br1 C15A H15D 101.2 . .
H15C C15A H15D 107.9 . .
C15B C16B H16A 110.1 . .
C15B C16B H16B 108.6 . .
H16A C16B H16B 109.5 . .
C15B C16B H16C 109.6 . .
H16A C16B H16C 109.5 . .
H16B C16B H16C 109.5 . .
C15A C16A H16D 109.7 . .
C15A C16A H16E 110.0 . .
H16D C16A H16E 109.5 . .
C15A C16A H16F 108.8 . .
H16D C16A H16F 109.5 . .
H16E C16A H16F 109.5 . .
C18B C17B C8B 112.6(3) . .
C18B C17B H17A 108.5 . .
C8B C17B H17A 109.1 . .
C18B C17B H17B 109.3 . .
C8B C17B H17B 109.5 . .
H17A C17B H17B 107.8 . .
C18A C17A C8A 112.2(3) . .
C18A C17A Br1 108.1(2) . .
C8A C17A Br1 116.3(2) . .
C18A C17A H17C 109.0 . .
C8A C17A H17C 109.0 . .
Br1 C17A H17C 8.3 . .
C18A C17A H17D 109.7 . .
C8A C17A H17D 109.1 . .
Br1 C17A H17D 100.8 . .
H17C C17A H17D 107.8 . .
C17B C18B H18A 108.8 . .
C17B C18B H18B 110.0 . .
H18A C18B H18B 109.5 . .
C17B C18B H18C 109.6 . .
H18A C18B H18C 109.5 . .
H18B C18B H18C 109.5 . .
C17A C18A H18D 109.4 . .
C17A C18A H18E 108.9 . .
H18D C18A H18E 109.5 . .
C17A C18A H18F 110.1 . .
H18D C18A H18F 109.5 . .
H18E C18A H18F 109.5 . .
N1B N1A C22 120.7(8) . .
N1B N1A C22 120.7(8) . 2_655
C22 N1A C22 118.7(16) . 2_655
N1B N1A C26 120.7(10) . 2_655
C22 N1A C26 74.5(16) . 2_655
C22 N1A C26 75.3(15) 2_655 2_655
N1B N1A C26 120.7(10) . .
C22 N1A C26 75.3(15) . .
C22 N1A C26 74.5(16) 2_655 .
C26 N1A C26 119(2) 2_655 .
N1B N1A C24 100.7(6) . 2_655
C22 N1A C24 45.4(10) . 2_655
C22 N1A C24 120.9(11) 2_655 2_655
C26 N1A C24 46.6(13) 2_655 2_655
C26 N1A C24 119.8(12) . 2_655
N1B N1A C24 100.7(6) . .
C22 N1A C24 120.9(11) . .
C22 N1A C24 45.4(10) 2_655 .
C26 N1A C24 119.8(12) 2_655 .
C26 N1A C24 46.6(13) . .
C24 N1A C24 158.6(12) 2_655 .
N1B N1A C23 99.5(7) . 2_655
C22 N1A C23 117.1(11) . 2_655
C22 N1A C23 51.4(10) 2_655 2_655
C26 N1A C23 42.8(13) 2_655 2_655
C26 N1A C23 124.4(15) . 2_655
C24 N1A C23 83.9(11) 2_655 2_655
C24 N1A C23 92.6(11) . 2_655
N1B N1A C23 99.5(7) . .
C22 N1A C23 51.4(10) . .
C22 N1A C23 117.1(11) 2_655 .
C26 N1A C23 124.4(15) 2_655 .
C26 N1A C23 42.8(13) . .
C24 N1A C23 92.6(11) 2_655 .
C24 N1A C23 83.9(11) . .
C23 N1A C23 161.0(13) 2_655 .
N1B N1A C27 62.0(13) . 2_655
C22 N1A C27 67.7(15) . 2_655
C22 N1A C27 149.0(15) 2_655 2_655
C26 N1A C27 78.1(16) 2_655 2_655
C26 N1A C27 133.3(19) . 2_655
C24 N1A C27 39.5(12) 2_655 2_655
C24 N1A C27 161.0(16) . 2_655
C23 N1A C27 98.0(12) 2_655 2_655
C23 N1A C27 90.9(12) . 2_655
N1B N1A C27 62.0(13) . .
C22 N1A C27 149.0(15) . .
C22 N1A C27 67.7(15) 2_655 .
C26 N1A C27 133.3(19) 2_655 .
C26 N1A C27 78.1(16) . .
C24 N1A C27 161.0(16) 2_655 .
C24 N1A C27 39.5(12) . .
C23 N1A C27 90.9(12) 2_655 .
C23 N1A C27 98.0(12) . .
C27 N1A C27 124(3) 2_655 .
N1B N1A C25 60.9(9) . .
C22 N1A C25 72.6(11) . .
C22 N1A C25 142.5(13) 2_655 .
C26 N1A C25 139.5(15) 2_655 .
C26 N1A C25 74.7(16) . .
C24 N1A C25 92.9(9) 2_655 .
C24 N1A C25 97.4(9) . .
C23 N1A C25 159.4(13) 2_655 .
C23 N1A C25 39.2(9) . .
C27 N1A C25 67.9(15) 2_655 .
C27 N1A C25 85.4(15) . .
C26 C20 C28 79.9(12) . .
C26 C20 C23 38.5(12) . .
C28 C20 C23 66.1(11) . .
C26 C20 C24 41.3(12) . .
C28 C20 C24 68.9(11) . .
C23 C20 C24 72.3(6) . .
C26 C20 C25 66.9(13) . .
C28 C20 C25 38.3(12) . .
C23 C20 C25 34.9(8) . .
C24 C20 C25 83.4(10) . .
C26 C20 C27 67.9(15) . .
C28 C20 C27 42.8(14) . .
C23 C20 C27 82.7(14) . .
C24 C20 C27 33.9(11) . .
C25 C20 C27 73.5(12) . .
C22 C21 C27 66.1(15) . 2_655
C22 C21 C25 69.8(11) . .
C27 C21 C25 70.4(14) 2_655 .
C22 C21 C24 37.4(8) . 2_655
C27 C21 C24 36.0(13) 2_655 2_655
C25 C21 C24 83.0(11) . 2_655
C22 C21 C23 42.3(8) . .
C27 C21 C23 82.0(16) 2_655 .
C25 C21 C23 35.7(9) . .
C24 C21 C23 72.3(5) 2_655 .
C24 C22 C23 132.0(17) 2_655 .
C24 C22 N1A 72.4(12) 2_655 .
C23 C22 N1A 69.3(11) . .
C24 C22 C21 84.8(16) 2_655 .
C23 C22 C21 81.4(13) . .
N1A C22 C21 109.1(12) . .
C24 C22 C26 42.5(12) 2_655 2_655
C23 C22 C26 121.2(17) . 2_655
N1A C22 C26 53.3(12) . 2_655
C21 C22 C26 126.0(17) . 2_655
C24 C22 C26 124.4(18) 2_655 .
C23 C22 C26 38.6(12) . .
N1A C22 C26 52.9(11) . .
C21 C22 C26 119.5(17) . .
C26 C22 C26 90.8(15) 2_655 .
C24 C22 C27 37.8(15) 2_655 2_655
C23 C22 C27 98.1(17) . 2_655
N1A C22 C27 64.1(14) . 2_655
C21 C22 C27 58.2(14) . 2_655
C26 C22 C27 69.7(16) 2_655 2_655
C26 C22 C27 111.3(18) . 2_655
C24 C22 N1B 68.4(11) 2_655 .
C23 C22 N1B 66.4(10) . .
N1A C22 N1B 17.2(3) . .
C21 C22 N1B 92.0(10) . .
C26 C22 N1B 62.4(12) 2_655 .
C26 C22 N1B 62.1(10) . .
C27 C22 N1B 50.3(14) 2_655 .
C24 C22 O12B 102.3(15) 2_655 .
C23 C22 O12B 98.5(15) . .
N1A C22 O12B 79.9(9) . .
C21 C22 O12B 170.0(13) . .
C26 C22 O12B 62.5(10) 2_655 .
C26 C22 O12B 62.3(13) . .
C27 C22 O12B 131.3(16) 2_655 .
N1B C22 O12B 97.2(9) . .
C24 C22 C25 100.3(15) 2_655 .
C23 C22 C25 35.1(11) . .
N1A C22 C25 61.7(10) . .
C21 C22 C25 58.2(10) . .
C26 C22 C25 111.1(16) 2_655 .
C26 C22 C25 64.6(14) . .
C27 C22 C25 63.7(15) 2_655 .
N1B C22 C25 49.0(9) . .
O12B C22 C25 126.2(13) . .
C26 C23 C25 123(3) . .
C26 C23 C22 93.9(18) . .
C25 C23 C22 103(2) . .
C26 C23 N1A 63.5(15) . .
C25 C23 N1A 80.2(18) . .
C22 C23 N1A 59.3(10) . .
C26 C23 C20 61.0(17) . .
C25 C23 C20 83.1(19) . .
C22 C23 C20 151.9(15) . .
N1A C23 C20 95.9(10) . .
C26 C23 N1B 76.4(15) . .
C25 C23 N1B 60.0(17) . .
C22 C23 N1B 71.4(11) . .
N1A C23 N1B 20.6(4) . .
C20 C23 N1B 89.4(9) . .
C26 C23 C28 83.4(17) . .
C25 C23 C28 40.5(18) . .
C22 C23 C28 115.5(17) . .
N1A C23 C28 62.5(11) . .
C20 C23 C28 53.4(11) . .
N1B C23 C28 45.2(10) . .
C26 C23 C21 149(2) . .
C25 C23 C21 63.4(17) . .
C22 C23 C21 56.2(12) . .
N1A C23 C21 90.6(10) . .
C20 C23 C21 144.2(10) . .
N1B C23 C21 84.5(8) . .
C28 C23 C21 100.5(12) . .
C27 C24 C22 103(3) . 2_655
C27 C24 C26 122(3) . .
C22 C24 C26 96.6(17) 2_655 .
C27 C24 N1A 79(2) . .
C22 C24 N1A 62.2(10) 2_655 .
C26 C24 N1A 62.7(13) . .
C27 C24 C20 84(2) . .
C22 C24 C20 154.0(15) 2_655 .
C26 C24 C20 59.3(15) . .
N1A C24 C20 95.5(9) . .
C27 C24 N1B 59(2) . .
C22 C24 N1B 74.5(11) 2_655 .
C26 C24 N1B 74.8(14) . .
N1A C24 N1B 20.5(3) . .
C20 C24 N1B 88.7(7) . .
C27 C24 C21 60(2) . 2_655
C22 C24 C21 57.8(13) 2_655 2_655
C26 C24 C21 151.4(16) . 2_655
N1A C24 C21 91.9(8) . 2_655
C20 C24 C21 141.7(9) . 2_655
N1B C24 C21 85.2(7) . 2_655
C27 C24 C28 44(2) . .
C22 C24 C28 117.9(16) 2_655 .
C26 C24 C28 77.7(17) . .
N1A C24 C28 60.7(10) . .
C20 C24 C28 51.6(10) . .
N1B C24 C28 44.0(9) . .
C21 C24 C28 102.0(11) 2_655 .
C23 C26 C24 130(2) . .
C23 C26 N1A 73.7(17) . .
C24 C26 N1A 70.6(14) . .
C23 C26 C20 80(2) . .
C24 C26 C20 79.4(15) . .
N1A C26 C20 109.8(15) . .
C23 C26 C22 126(2) . 2_655
C24 C26 C22 40.9(13) . 2_655
N1A C26 C22 52.2(11) . 2_655
C20 C26 C22 119.6(18) . 2_655
C23 C26 C22 47.5(15) . .
C24 C26 C22 121(2) . .
N1A C26 C22 51.8(11) . .
C20 C26 C22 127(2) . .
C22 C26 C22 89.2(15) 2_655 .
C23 C26 N1B 68.3(15) . .
C24 C26 N1B 67.1(12) . .
N1A C26 N1B 17.0(4) . .
C20 C26 N1B 92.9(12) . .
C22 C26 N1B 61.2(11) 2_655 .
C22 C26 N1B 60.9(11) . .
C23 C26 O12B 107(2) . .
C24 C26 O12B 101(2) . .
N1A C26 O12B 79.3(12) . .
C20 C26 O12B 170.0(18) . .
C22 C26 O12B 62.4(13) 2_655 .
C22 C26 O12B 62.1(11) . .
N1B C26 O12B 96.4(12) . .
C23 C26 C25 28.6(14) . .
C24 C26 C25 101.2(17) . .
N1A C26 C25 59.8(13) . .
C20 C26 C25 66.6(13) . .
C22 C26 C25 109.1(16) 2_655 .
C22 C26 C25 61.4(14) . .
N1B C26 C25 48.0(10) . .
O12B C26 C25 122.9(16) . .
C23 C26 C27 101(2) . .
C24 C26 C27 28.3(14) . .
N1A C26 C27 57.0(13) . .
C20 C26 C27 66.7(14) . .
C22 C26 C27 55.8(15) 2_655 .
C22 C26 C27 107.3(18) . .
N1B C26 C27 46.5(12) . .
O12B C26 C27 117.5(19) . .
C25 C26 C27 73.0(15) . .
C23 C26 C28 63.9(17) . .
C24 C26 C28 67.4(14) . .
N1A C26 C28 58.6(12) . .
C20 C26 C28 51.4(11) . .
C22 C26 C28 89.1(16) 2_655 .
C22 C26 C28 89.1(17) . .
N1B C26 C28 41.6(10) . .
O12B C26 C28 137.9(17) . .
C25 C26 C28 35.5(12) . .
C27 C26 C28 39.4(13) . .
C23 C25 C28 103(3) . .
C23 C25 N1B 81.1(19) . .
C28 C25 N1B 58.5(17) . .
C23 C25 C21 80.9(19) . .
C28 C25 C21 155(2) . .
N1B C25 C21 97.9(14) . .
C23 C25 N1A 60.6(16) . .
C28 C25 N1A 70.4(18) . .
N1B C25 N1A 20.8(5) . .
C21 C25 N1A 90.4(12) . .
C23 C25 C22 41.5(16) . .
C28 C25 C22 115(2) . .
N1B C25 C22 63.0(12) . .
C21 C25 C22 52.1(9) . .
N1A C25 C22 45.7(8) . .
C23 C25 C27 96(2) . 2_655
C28 C25 C27 102(3) . 2_655
N1B C25 C27 50.4(15) . 2_655
C21 C25 C27 53.0(13) . 2_655
N1A C25 C27 55.2(15) . 2_655
C22 C25 C27 54.8(15) . 2_655
C23 C25 C20 62.1(18) . .
C28 C25 C20 55.0(17) . .
N1B C25 C20 88.7(12) . .
C21 C25 C20 141.0(16) . .
N1A C25 C20 82.4(11) . .
C22 C25 C20 99.6(14) . .
C27 C25 C20 137(2) 2_655 .
C23 C25 C26 27.9(15) . .
C28 C25 C26 75.0(19) . .
N1B C25 C26 62.4(13) . .
C21 C25 C26 103.7(15) . .
N1A C25 C26 45.5(10) . .
C22 C25 C26 54.0(12) . .
C27 C25 C26 97(2) 2_655 .
C20 C25 C26 46.4(9) . .
C24 C27 C28 101(3) . .
C24 C27 N1B 82(3) . .
C28 C27 N1B 56.8(19) . .
C24 C27 C21 84(3) . 2_655
C28 C27 C21 157(3) . 2_655
N1B C27 C21 102(2) . 2_655
C24 C27 N1A 61(2) . .
C28 C27 N1A 69(2) . .
N1B C27 N1A 21.3(7) . .
C21 C27 N1A 94.3(19) 2_655 .
C24 C27 C22 39.2(18) . 2_655
C28 C27 C22 115(3) . 2_655
N1B C27 C22 66.9(16) . 2_655
C21 C27 C22 55.7(13) 2_655 2_655
N1A C27 C22 48.2(12) . 2_655
C24 C27 C25 99(3) . 2_655
C28 C27 C25 101(3) . 2_655
N1B C27 C25 51.4(15) . 2_655
C21 C27 C25 56.7(13) 2_655 2_655
N1A C27 C25 56.9(15) . 2_655
C22 C27 C25 61.5(16) 2_655 2_655
C24 C27 C20 62(2) . .
C28 C27 C20 53.3(18) . .
N1B C27 C20 88.0(18) . .
C21 C27 C20 143(2) 2_655 .
N1A C27 C20 82.2(16) . .
C22 C27 C20 98(2) 2_655 .
C25 C27 C20 139(2) 2_655 .
C24 C27 C26 30.2(18) . .
C28 C27 C26 71(2) . .
N1B C27 C26 61.4(16) . .
C21 C27 C26 109(2) 2_655 .
N1A C27 C26 44.9(12) . .
C22 C27 C26 54.5(15) 2_655 .
C25 C27 C26 99(2) 2_655 .
C20 C27 C26 45.4(12) . .
C25 C28 C27 133(3) . .
C25 C28 N1B 73.0(19) . .
C27 C28 N1B 68(2) . .
C25 C28 C20 87(2) . .
C27 C28 C20 84(2) . .
N1B C28 C20 111.2(19) . .
C25 C28 N1A 69.3(18) . .
C27 C28 N1A 65(2) . .
N1B C28 N1A 18.3(6) . .
C20 C28 N1A 92.9(14) . .
C25 C28 C23 37.0(16) . .
C27 C28 C23 101(2) . .
N1B C28 C23 65.2(13) . .
C20 C28 C23 60.5(12) . .
N1A C28 C23 51.1(9) . .
C25 C28 O12A 100(2) . .
C27 C28 O12A 96(2) . .
N1B C28 O12A 77.8(14) . .
C20 C28 O12A 170.2(19) . .
N1A C28 O12A 96.1(14) . .
C23 C28 O12A 128.7(17) . .
C25 C28 C24 103(2) . .
C27 C28 C24 35.0(18) . .
N1B C28 C24 62.5(12) . .
C20 C28 C24 59.5(11) . .
N1A C28 C24 49.2(8) . .
C23 C28 C24 67.1(11) . .
O12A C28 C24 124.8(16) . .
C25 C28 C26 69(2) . .
C27 C28 C26 70(2) . .
N1B C28 C26 62.6(14) . .
C20 C28 C26 48.7(11) . .
N1A C28 C26 44.3(10) . .
C23 C28 C26 32.7(10) . .
O12A C28 C26 140.4(18) . .
C24 C28 C26 34.9(11) . .
N1A N1B C28 118.1(13) . 2_655
N1A N1B C28 118.1(13) . .
C28 N1B C28 124(3) 2_655 .
N1A N1B C27 96.6(16) . 2_655
C28 N1B C27 55.3(17) 2_655 2_655
C28 N1B C27 117.4(19) . 2_655
N1A N1B C27 96.6(16) . .
C28 N1B C27 117.4(19) 2_655 .
C28 N1B C27 55.3(17) . .
C27 N1B C27 167(3) 2_655 .
N1A N1B C25 98.3(11) . .
C28 N1B C25 121.8(16) 2_655 .
C28 N1B C25 48.5(14) . .
C27 N1B C25 78.2(18) 2_655 .
C27 N1B C25 99.9(18) . .
N1A N1B C25 98.3(11) . 2_655
C28 N1B C25 48.5(14) 2_655 2_655
C28 N1B C25 121.8(16) . 2_655
C27 N1B C25 99.9(18) 2_655 2_655
C27 N1B C25 78.2(18) . 2_655
C25 N1B C25 163(2) . 2_655
N1A N1B C24 58.8(6) . 2_655
C28 N1B C24 73.5(13) 2_655 2_655
C28 N1B C24 140.6(13) . 2_655
C27 N1B C24 38.7(14) 2_655 2_655
C27 N1B C24 154.2(19) . 2_655
C25 N1B C24 92.1(10) . 2_655
C25 N1B C24 96.5(10) 2_655 2_655
N1A N1B C24 58.8(6) . .
C28 N1B C24 140.6(13) 2_655 .
C28 N1B C24 73.5(13) . .
C27 N1B C24 154.2(19) 2_655 .
C27 N1B C24 38.7(14) . .
C25 N1B C24 96.5(10) . .
C25 N1B C24 92.1(10) 2_655 .
C24 N1B C24 117.6(11) 2_655 .
N1A N1B C23 59.9(6) . 2_655
C28 N1B C23 69.6(13) 2_655 2_655
C28 N1B C23 145.2(13) . 2_655
C27 N1B C23 96.8(14) 2_655 2_655
C27 N1B C23 89.9(14) . 2_655
C25 N1B C23 157.2(15) . 2_655
C25 N1B C23 38.9(10) 2_655 2_655
C24 N1B C23 71.5(9) 2_655 2_655
C24 N1B C23 78.4(10) . 2_655
N1A N1B C23 59.9(6) . .
C28 N1B C23 145.2(13) 2_655 .
C28 N1B C23 69.6(13) . .
C27 N1B C23 89.9(14) 2_655 .
C27 N1B C23 96.8(14) . .
C25 N1B C23 38.9(10) . .
C25 N1B C23 157.2(15) 2_655 .
C24 N1B C23 78.4(10) 2_655 .
C24 N1B C23 71.5(9) . .
C23 N1B C23 119.9(13) 2_655 .
N1A N1B C22 42.1(6) . 2_655
C28 N1B C22 110.7(13) 2_655 2_655
C28 N1B C22 110.2(13) . 2_655
C27 N1B C22 128.9(18) 2_655 2_655
C27 N1B C22 62.8(15) . 2_655
C25 N1B C22 126.1(13) . 2_655
C25 N1B C22 68.0(11) 2_655 2_655
C24 N1B C22 91.6(10) 2_655 2_655
C24 N1B C22 37.2(8) . 2_655
C23 N1B C22 42.2(9) 2_655 2_655
C23 N1B C22 89.9(10) . 2_655

loop_
_geom_bond_atom_site_label_1
_geom_bond_atom_site_label_2
_geom_bond_distance
_geom_bond_site_symmetry_2
Br1 C15A 4.004(4) .
Br1 C17A 4.034(4) .
Br1 N1A 8.212(6) .
O13 O14 1.08(4) 2_655
O13 O14 1.08(4) .
O14 O14 1.66(8) 2_655
O1A C3A 1.378(4) .
O1A H1A 0.8195 .
O1B C3B 1.376(4) .
O1B H1B 0.8203 .
O2A C5A 1.375(4) .
O2A H2A 0.8200 .
O2B C5B 1.386(4) .
O2B H2B 0.8200 .
O3A C10A 1.384(4) .
O3A H3A 0.8199 .
O3B C10B 1.379(4) .
O3B H3B 0.8199 .
O4A C12A 1.390(4) .
O4A H4A 0.8202 .
O4B C12B 1.375(4) .
O4B H4B 0.8200 .
O7A O7B 0.859(7) .
O8A O8B 0.855(7) .
O10A O11 1.75(2) 15_665
O11 O10A 1.75(2) 16_645
O11 O11A 1.78(2) .
O12A C28 1.90(3) 2_655
O12A C28 1.90(3) .
O12A C7A 3.327(4) .
O12A C14A 3.335(4) .
O12B C22 1.89(2) .
O12B C22 1.89(2) 2_655
O12B C26 1.90(3) .
O12B C26 1.90(3) 2_655
C1A C2A 1.529(4) .
C1A C13A 1.530(5) 2_655
C1A C15A 1.546(5) .
C1A H1A 0.9800 .
C1B C2B 1.520(5) .
C1B C13B 1.533(5) 2_655
C1B C15B 1.536(5) .
C1B H1B 0.9799 .
C2A C7A 1.385(5) .
C2A C3A 1.392(5) .
C2B C3B 1.392(5) .
C2B C7B 1.408(5) .
C3A C4A 1.395(5) .
C3B C4B 1.382(5) .
C4A C5A 1.385(5) .
C4A H4A 0.9296 .
C4B C5B 1.376(5) .
C4B H4B 0.9302 .
C5A C6A 1.398(5) .
C5B C6B 1.395(5) .
C6A C7A 1.401(5) .
C6A C8A 1.534(5) .
C6B C7B 1.381(5) .
C6B C8B 1.530(5) .
C7A H7A 0.9301 .
C7B H7B 0.9304 .
C8A C9A 1.517(5) .
C8A C17A 1.540(5) .
C8A H8A 0.9800 .
C8B C9B 1.535(5) .
C8B C17B 1.538(5) .
C8B H8B 0.9800 .
C9A C14A 1.397(5) .
C9A C10A 1.400(5) .
C9B C14B 1.385(5) .
C9B C10B 1.393(5) .
C10B C11B 1.397(5) .
C10A C11A 1.371(5) .
C11B C12B 1.381(5) .
C11B H11B 0.9298 .
C11A C12A 1.379(5) .
C11A H11A 0.9298 .
C12B C13B 1.396(5) .
C12A C13A 1.392(5) .
C13B C14B 1.401(5) .
C13B C1B 1.533(5) 2_655
C13A C14A 1.387(5) .
C13A C1A 1.530(5) 2_655
C14B H14B 0.9301 .
C14A H14A 0.9301 .
C15B C16B 1.528(5) .
C15B H15A 0.9700 .
C15B H15B 0.9705 .
C15A C16A 1.507(5) .
C15A H15C 0.9700 .
C15A H15D 0.9699 .
C16B H16A 0.9599 .
C16B H16B 0.9600 .
C16B H16C 0.9604 .
C16A H16D 0.9599 .
C16A H16E 0.9600 .
C16A H16F 0.9599 .
C17B C18B 1.510(5) .
C17B H17A 0.9704 .
C17B H17B 0.9701 .
C17A C18A 1.525(5) .
C17A H17C 0.9699 .
C17A H17D 0.9700 .
C18B H18A 0.9600 .
C18B H18B 0.9600 .
C18B H18C 0.9601 .
C18A H18D 0.9601 .
C18A H18E 0.9601 .
C18A H18F 0.9599 .
N1A N1B 0.633(11) .
N1A C22 1.435(17) .
N1A C22 1.435(17) 2_655
N1A C26 1.46(2) 2_655
N1A C26 1.46(2) .
N1A C24 1.546(13) 2_655
N1A C24 1.546(13) .
N1A C23 1.562(15) 2_655
N1A C23 1.562(15) .
N1A C27 1.73(4) 2_655
N1A C27 1.73(4) .
N1A C25 1.77(3) .
C20 C26 1.55(3) .
C20 C28 1.61(3) .
C20 C23 1.75(2) .
C20 C24 1.774(19) .
C20 C25 1.97(3) .
C20 C27 2.00(4) .
C21 C22 1.610(19) .
C21 C27 1.66(4) 2_655
C21 C25 1.73(3) .
C21 C24 1.894(19) 2_655
C21 C23 1.92(2) .
C22 C24 1.15(2) 2_655
C22 C23 1.30(3) .
C22 C26 1.75(4) 2_655
C22 C26 1.77(3) .
C22 C27 1.78(4) 2_655
C22 N1B 1.84(2) .
C22 C25 1.91(3) .
C23 C26 1.11(3) .
C23 C25 1.13(3) .
C23 N1B 1.780(17) .
C23 C28 1.84(3) .
C24 C27 1.12(4) .
C24 C22 1.15(2) 2_655
C24 C26 1.19(3) .
C24 N1B 1.776(14) .
C24 C21 1.894(19) 2_655
C24 C28 1.92(3) .
C26 C22 1.75(4) 2_655
C26 N1B 1.86(2) .
C26 C25 1.97(4) .
C26 C27 2.02(5) .
C26 C28 2.03(3) .
C25 C28 1.22(4) .
C25 N1B 1.56(3) .
C25 C27 1.95(4) 2_655
C27 C28 1.37(4) .
C27 N1B 1.54(4) .
C27 C21 1.66(4) 2_655
C27 C22 1.78(4) 2_655
C27 C25 1.95(4) 2_655
C28 N1B 1.39(3) .
N1B C28 1.39(3) 2_655
N1B C27 1.54(4) 2_655
N1B C25 1.56(3) 2_655
N1B C24 1.776(14) 2_655
N1B C23 1.780(17) 2_655
N1B C22 1.84(2) 2_655
